data_1544017
loop_
_publ_author_name
'Wang Jing-lin'
'Zhao Ya-qin'
'Yang Bin-sheng'

_publ_section_title
;
 Transition metal complexes of asymmetrical aroyl-hydrazone ligand:
 Syntheses, structures, DNA binding and cleavage studies
;
_journal_name_full 'Inorganica Chimica Acta'
_journal_page_first 484
_journal_page_last 496
_journal_paper_doi 10.1016/j.ica.2013.09.001
_journal_volume 409B
_journal_year 2014
_chemical_formula_sum 'C26 H22 Co N8 O8'
_chemical_formula_weight 633.45
_space_group_IT_number 14
_symmetry_cell_setting monoclinic
_symmetry_space_group_name_Hall '-P 2ybc'
_symmetry_space_group_name_H-M 'P 1 21/c 1'
_atom_sites_solution_hydrogens geom
_atom_sites_solution_primary direct
_atom_sites_solution_secondary difmap
_cell_angle_alpha 90.00
_cell_angle_beta 112.719(2)
_cell_angle_gamma 90.00
_cell_formula_units_Z 4
_cell_length_a 11.1820(10)
_cell_length_b 21.283(2)
_cell_length_c 12.15810(13)
_cell_measurement_reflns_used 1797
_cell_measurement_temperature 298(2)
_cell_measurement_theta_max 25.095
_cell_measurement_theta_min 2.194
_cell_volume 2669.0(3)
_computing_cell_refinement 'Bruker SMART'
_computing_data_collection 'Bruker SMART'
_computing_data_reduction 'Bruker SHELXTL'
_computing_molecular_graphics 'Bruker SHELXTL'
_computing_publication_material 'Bruker SHELXTL'
_computing_structure_refinement 'SHELXL-97 (Sheldrick, 1997)'
_computing_structure_solution 'SHELXS-97 (Sheldrick, 1990)'
_diffrn_ambient_temperature 298(2)
_diffrn_measured_fraction_theta_full 0.999
_diffrn_measured_fraction_theta_max 0.999
_diffrn_measurement_device_type 'CCD area detector'
_diffrn_measurement_method 'phi and omega scans'
_diffrn_radiation_monochromator graphite
_diffrn_radiation_source 'fine-focus sealed tube'
_diffrn_radiation_type MoK\a
_diffrn_radiation_wavelength 0.71073
_diffrn_reflns_av_R_equivalents 0.1010
_diffrn_reflns_av_sigmaI/netI 0.1159
_diffrn_reflns_limit_h_max 13
_diffrn_reflns_limit_h_min -13
_diffrn_reflns_limit_k_max 25
_diffrn_reflns_limit_k_min -21
_diffrn_reflns_limit_l_max 14
_diffrn_reflns_limit_l_min -11
_diffrn_reflns_number 14005
_diffrn_reflns_theta_full 25.02
_diffrn_reflns_theta_max 25.02
_diffrn_reflns_theta_min 1.91
_exptl_absorpt_coefficient_mu 0.710
_exptl_absorpt_correction_T_max 0.9520
_exptl_absorpt_correction_T_min 0.8652
_exptl_absorpt_correction_type multi-scan
_exptl_absorpt_process_details sadabs
_exptl_crystal_colour red
_exptl_crystal_density_diffrn 1.576
_exptl_crystal_density_method 'not measured'
_exptl_crystal_description needle
_exptl_crystal_F_000 1300
_exptl_crystal_size_max 0.21
_exptl_crystal_size_mid 0.15
_exptl_crystal_size_min 0.07
_refine_diff_density_max 0.592
_refine_diff_density_min -0.356
_refine_diff_density_rms 0.085
_refine_ls_extinction_method none
_refine_ls_goodness_of_fit_ref 1.044
_refine_ls_hydrogen_treatment constr
_refine_ls_matrix_type full
_refine_ls_number_parameters 407
_refine_ls_number_reflns 4718
_refine_ls_number_restraints 0
_refine_ls_restrained_S_all 1.044
_refine_ls_R_factor_all 0.1686
_refine_ls_R_factor_gt 0.0735
_refine_ls_shift/su_max 0.001
_refine_ls_shift/su_mean 0.000
_refine_ls_structure_factor_coef Fsqd
_refine_ls_weighting_details 'calc w=1/[\s^2^(Fo^2^)+(0.0688P)^2^+0.0000P] where P=(Fo^2^+2Fc^2^)/3'
_refine_ls_weighting_scheme calc
_refine_ls_wR_factor_gt 0.1549
_refine_ls_wR_factor_ref 0.1885
_reflns_number_gt 2044
_reflns_number_total 4718
_reflns_threshold_expression >2sigma(I)
_cod_data_source_file ICA-2014-409B-484-496-1.cif
_cod_data_source_block 090721a
_cod_depositor_comments
;
The following automatic conversions were performed:

'_journal_paper_doi' value
'http://dx.doi.org/10.1016/j.ica.2013.09.001' was changed to
'10.1016/j.ica.2013.09.001'.

Automatic conversion script
Id: cif_fix_values 6433 2018-09-21 13:16:33Z andrius 
;
_cod_original_cell_volume 2669.0(4)
_cod_original_sg_symbol_H-M P2(1)/c
_cod_database_code 1544017

loop_
_symmetry_equiv_pos_as_xyz
'x, y, z'
'-x, y+1/2, -z+1/2'
'-x, -y, -z'
'x, -y-1/2, z-1/2'

loop_
_atom_site_label
_atom_site_type_symbol
_atom_site_fract_x
_atom_site_fract_y
_atom_site_fract_z
_atom_site_U_iso_or_equiv
_atom_site_adp_type
_atom_site_occupancy
_atom_site_symmetry_multiplicity
_atom_site_calc_flag
_atom_site_refinement_flags
_atom_site_disorder_assembly
_atom_site_disorder_group
Co1 Co 0.57358(9) 0.27954(4) 0.34078(7) 0.0583(3) Uani 1 1 d . . .
N1 N 0.4858(5) 0.2721(2) 0.1738(4) 0.0570(13) Uani 1 1 d . . .
N2 N 0.5410(5) 0.3095(2) 0.1147(5) 0.0621(14) Uani 1 1 d . . .
H2 H 0.5158 0.3098 0.0383 0.074 Uiso 1 1 calc R . .
N3 N 0.8274(7) 0.4070(3) 0.1847(6) 0.0856(19) Uani 1 1 d . A .
N4 N 0.7148(13) 0.5185(7) -0.0618(9) 0.118(3) Uani 1 1 d . . .
N5 N 0.6654(6) 0.2997(2) 0.4998(5) 0.0587(14) Uani 1 1 d . . .
N6 N 0.6081(6) 0.3454(3) 0.5410(5) 0.0695(16) Uani 1 1 d . . .
H6 H 0.6382 0.3596 0.6127 0.083 Uiso 1 1 calc R . .
N7 N 0.4448(6) 0.4421(3) 0.5886(5) 0.0679(16) Uani 1 1 d . . .
N8 N 0.1721(8) 0.5304(4) 0.4074(9) 0.101(2) Uani 1 1 d . . .
O1 O 0.4709(4) 0.21874(19) 0.3774(4) 0.0618(11) Uani 1 1 d . . .
O2 O 0.6734(4) 0.34096(19) 0.2983(4) 0.0658(12) Uani 1 1 d . . .
O3 O 0.59(6) 0.527(16) -0.11(4) 0.14(5) Uani 0.31(16) 1 d P A 1
O4 O 0.780(12) 0.563(9) -0.065(4) 0.14(4) Uani 0.31(16) 1 d P A 1
O3' O 0.61(2) 0.542(7) -0.110(19) 0.142(19) Uani 0.69(16) 1 d P A 2
O4' O 0.827(6) 0.525(4) -0.0688(16) 0.139(16) Uani 0.69(16) 1 d P A 2
O5 O 0.6868(5) 0.2167(2) 0.3351(4) 0.0746(13) Uani 1 1 d . . .
O6 O 0.4587(4) 0.34235(19) 0.3482(4) 0.0631(12) Uani 1 1 d . . .
O7 O 0.1093(6) 0.5305(3) 0.2988(7) 0.120(2) Uani 1 1 d . . .
O8 O 0.1442(6) 0.5668(3) 0.4741(7) 0.146(3) Uani 1 1 d . . .
C1 C 0.3885(7) 0.2367(3) 0.1154(6) 0.0602(18) Uani 1 1 d . . .
H1 H 0.3566 0.2375 0.0325 0.072 Uiso 1 1 calc R . .
C2 C 0.3268(6) 0.1961(3) 0.1722(6) 0.0581(17) Uani 1 1 d . . .
C3 C 0.3665(7) 0.1898(3) 0.2968(6) 0.0600(17) Uani 1 1 d . . .
C4 C 0.2966(7) 0.1499(3) 0.3402(7) 0.071(2) Uani 1 1 d . . .
H4 H 0.3210 0.1455 0.4221 0.086 Uiso 1 1 calc R . .
C5 C 0.1902(7) 0.1166(3) 0.2625(7) 0.081(2) Uani 1 1 d . . .
H5 H 0.1438 0.0905 0.2931 0.097 Uiso 1 1 calc R . .
C6 C 0.1528(7) 0.1218(4) 0.1403(7) 0.080(2) Uani 1 1 d . . .
H6A H 0.0833 0.0985 0.0889 0.096 Uiso 1 1 calc R . .
C7 C 0.2196(7) 0.1617(3) 0.0960(7) 0.073(2) Uani 1 1 d . . .
H7 H 0.1934 0.1661 0.0139 0.088 Uiso 1 1 calc R . .
C8 C 0.6373(7) 0.3453(3) 0.1864(7) 0.0679(19) Uani 1 1 d . . .
C9 C 0.6957(8) 0.3906(3) 0.1323(7) 0.073(2) Uani 1 1 d . A .
C10 C 0.6379(8) 0.4284(4) 0.0344(7) 0.091(2) Uani 1 1 d . . .
H10 H 0.5510 0.4288 -0.0168 0.110 Uiso 1 1 calc R A .
C11 C 0.7361(11) 0.4658(4) 0.0278(8) 0.102(3) Uani 1 1 d . A .
C12 C 0.8482(10) 0.4526(4) 0.1148(9) 0.105(3) Uani 1 1 d . . .
H12 H 0.9275 0.4711 0.1265 0.125 Uiso 1 1 calc R A .
C13 C 0.9236(8) 0.3808(4) 0.2950(8) 0.112(3) Uani 1 1 d . . .
H13A H 1.0084 0.3955 0.3052 0.167 Uiso 1 1 calc R A .
H13B H 0.9215 0.3358 0.2905 0.167 Uiso 1 1 calc R . .
H13C H 0.9039 0.3941 0.3616 0.167 Uiso 1 1 calc R . .
C14 C 0.7826(7) 0.2829(3) 0.5656(6) 0.0700(19) Uani 1 1 d . . .
H14 H 0.8221 0.3009 0.6408 0.084 Uiso 1 1 calc R . .
C15 C 0.8549(8) 0.2377(3) 0.5279(7) 0.073(2) Uani 1 1 d . . .
C16 C 0.8040(8) 0.2072(3) 0.4184(7) 0.072(2) Uani 1 1 d . . .
C17 C 0.8821(8) 0.1606(4) 0.3937(8) 0.089(2) Uani 1 1 d . . .
H17 H 0.8488 0.1376 0.3234 0.107 Uiso 1 1 calc R . .
C18 C 1.0047(9) 0.1499(4) 0.4727(9) 0.101(3) Uani 1 1 d . . .
H18 H 1.0541 0.1201 0.4530 0.121 Uiso 1 1 calc R . .
C19 C 1.0613(8) 0.1811(4) 0.5824(9) 0.102(3) Uani 1 1 d . . .
H19 H 1.1458 0.1728 0.6348 0.122 Uiso 1 1 calc R . .
C20 C 0.9841(8) 0.2253(4) 0.6085(7) 0.090(2) Uani 1 1 d . . .
H20 H 1.0178 0.2471 0.6802 0.108 Uiso 1 1 calc R . .
C21 C 0.4977(7) 0.3653(3) 0.4537(7) 0.0615(18) Uani 1 1 d . . .
C22 C 0.4217(7) 0.4150(3) 0.4773(6) 0.0613(18) Uani 1 1 d . . .
C23 C 0.3164(7) 0.4435(3) 0.3938(7) 0.0689(19) Uani 1 1 d . . .
H23 H 0.2793 0.4347 0.3126 0.083 Uiso 1 1 calc R . .
C24 C 0.2761(8) 0.4883(4) 0.4548(8) 0.075(2) Uani 1 1 d . . .
C25 C 0.3554(7) 0.4862(4) 0.5745(7) 0.075(2) Uani 1 1 d . . .
H25 H 0.3477 0.5111 0.6344 0.089 Uiso 1 1 calc R . .
C26 C 0.5419(7) 0.4277(3) 0.7071(6) 0.087(2) Uani 1 1 d . . .
H26A H 0.6263 0.4391 0.7105 0.131 Uiso 1 1 calc R . .
H26B H 0.5401 0.3835 0.7224 0.131 Uiso 1 1 calc R . .
H26C H 0.5231 0.4510 0.7661 0.131 Uiso 1 1 calc R . .

loop_
_atom_site_aniso_label
_atom_site_aniso_U_11
_atom_site_aniso_U_22
_atom_site_aniso_U_33
_atom_site_aniso_U_23
_atom_site_aniso_U_13
_atom_site_aniso_U_12
Co1 0.0764(6) 0.0607(6) 0.0368(5) -0.0013(4) 0.0208(4) -0.0008(5)
N1 0.071(3) 0.063(4) 0.040(3) -0.001(3) 0.025(3) -0.005(3)
N2 0.081(4) 0.069(4) 0.038(3) 0.003(3) 0.026(3) -0.004(3)
N3 0.108(6) 0.091(5) 0.058(4) -0.013(4) 0.031(4) -0.020(4)
N4 0.138(12) 0.120(11) 0.094(7) -0.008(6) 0.044(7) -0.049(9)
N5 0.078(4) 0.057(3) 0.043(3) -0.002(3) 0.026(3) 0.005(3)
N6 0.084(4) 0.076(4) 0.042(3) -0.008(3) 0.018(3) -0.002(4)
N7 0.074(4) 0.074(4) 0.061(4) -0.013(3) 0.033(3) -0.014(4)
N8 0.086(6) 0.105(6) 0.109(7) -0.021(5) 0.034(5) 0.000(5)
O1 0.080(3) 0.063(3) 0.042(3) 0.000(2) 0.022(2) -0.001(3)
O2 0.084(3) 0.069(3) 0.044(3) -0.002(2) 0.023(2) -0.010(2)
O3 0.19(15) 0.11(11) 0.13(4) 0.01(8) 0.06(7) -0.02(8)
O4 0.16(4) 0.12(8) 0.13(2) 0.01(2) 0.05(2) -0.04(5)
O3' 0.19(7) 0.12(5) 0.126(18) 0.01(4) 0.06(3) -0.02(4)
O4' 0.163(19) 0.12(3) 0.126(10) 0.006(10) 0.051(10) -0.05(2)
O5 0.087(3) 0.077(3) 0.059(3) -0.002(3) 0.028(3) 0.010(3)
O6 0.087(3) 0.063(3) 0.041(3) -0.002(2) 0.027(2) -0.001(2)
O7 0.099(5) 0.118(5) 0.123(6) -0.013(4) 0.019(4) 0.019(4)
O8 0.121(5) 0.154(6) 0.163(7) -0.050(5) 0.054(5) 0.031(5)
C1 0.074(5) 0.069(5) 0.041(4) 0.003(3) 0.025(4) 0.005(4)
C2 0.061(4) 0.066(4) 0.050(4) -0.003(3) 0.024(4) 0.002(4)
C3 0.070(5) 0.062(4) 0.052(4) -0.003(3) 0.027(4) 0.001(4)
C4 0.079(5) 0.080(5) 0.060(5) -0.003(4) 0.032(4) -0.008(4)
C5 0.082(5) 0.094(6) 0.069(6) 0.000(4) 0.032(5) -0.015(5)
C6 0.072(5) 0.090(6) 0.069(6) -0.010(4) 0.019(5) -0.015(4)
C7 0.077(5) 0.083(5) 0.059(5) -0.005(4) 0.026(4) -0.006(4)
C8 0.085(5) 0.074(5) 0.046(4) 0.001(4) 0.027(4) -0.010(4)
C9 0.093(6) 0.080(5) 0.048(5) -0.008(4) 0.029(4) -0.021(5)
C10 0.119(7) 0.093(6) 0.058(5) -0.002(4) 0.029(5) -0.032(6)
C11 0.143(9) 0.093(7) 0.065(6) 0.000(5) 0.034(6) -0.041(7)
C12 0.125(8) 0.112(7) 0.080(7) -0.013(6) 0.044(7) -0.046(6)
C13 0.094(6) 0.145(8) 0.082(7) -0.016(6) 0.019(6) -0.019(6)
C14 0.078(5) 0.073(5) 0.054(4) 0.001(4) 0.020(4) 0.003(4)
C15 0.081(5) 0.074(5) 0.062(5) 0.010(4) 0.024(5) 0.003(4)
C16 0.086(6) 0.074(5) 0.062(5) 0.009(4) 0.035(5) 0.009(4)
C17 0.097(6) 0.094(6) 0.077(6) 0.012(5) 0.035(5) 0.024(5)
C18 0.104(7) 0.105(7) 0.095(8) 0.014(6) 0.040(6) 0.022(6)
C19 0.090(6) 0.101(7) 0.105(8) 0.016(6) 0.027(6) 0.010(6)
C20 0.090(6) 0.086(6) 0.084(6) 0.009(5) 0.023(5) 0.006(5)
C21 0.079(5) 0.058(4) 0.055(5) 0.001(4) 0.034(4) -0.005(4)
C22 0.070(5) 0.061(5) 0.062(5) -0.006(4) 0.035(4) -0.006(4)
C23 0.077(5) 0.072(5) 0.064(5) -0.002(4) 0.034(4) -0.004(4)
C24 0.069(5) 0.075(5) 0.085(6) -0.002(5) 0.034(5) 0.007(4)
C25 0.065(5) 0.080(6) 0.086(7) -0.020(4) 0.037(5) -0.004(4)
C26 0.108(6) 0.093(6) 0.057(5) -0.007(4) 0.028(5) -0.007(5)

loop_
_atom_type_symbol
_atom_type_description
_atom_type_scat_dispersion_real
_atom_type_scat_dispersion_imag
_atom_type_scat_source
C C 0.0033 0.0016 'International Tables Vol C Tables 4.2.6.8 and 6.1.1.4'
H H 0.0000 0.0000 'International Tables Vol C Tables 4.2.6.8 and 6.1.1.4'
O O 0.0106 0.0060 'International Tables Vol C Tables 4.2.6.8 and 6.1.1.4'
N N 0.0061 0.0033 'International Tables Vol C Tables 4.2.6.8 and 6.1.1.4'
Co Co 0.3494 0.9721 'International Tables Vol C Tables 4.2.6.8 and 6.1.1.4'

loop_
_geom_angle_atom_site_label_1
_geom_angle_atom_site_label_2
_geom_angle_atom_site_label_3
_geom_angle
_geom_angle_site_symmetry_1
_geom_angle_site_symmetry_3
N5 Co1 O5 95.4(2) . .
N5 Co1 O6 84.2(2) . .
O5 Co1 O6 179.2(2) . .
N5 Co1 N1 171.0(2) . .
O5 Co1 N1 88.7(2) . .
O6 Co1 N1 91.7(2) . .
N5 Co1 O1 93.2(2) . .
O5 Co1 O1 90.05(18) . .
O6 Co1 O1 89.26(18) . .
N1 Co1 O1 94.9(2) . .
N5 Co1 O2 88.7(2) . .
O5 Co1 O2 90.3(2) . .
O6 Co1 O2 90.44(18) . .
N1 Co1 O2 83.2(2) . .
O1 Co1 O2 178.08(18) . .
C1 N1 N2 120.4(5) . .
C1 N1 Co1 128.3(5) . .
N2 N1 Co1 111.3(4) . .
C8 N2 N1 113.8(6) . .
C8 N2 H2 123.1 . .
N1 N2 H2 123.1 . .
C12 N3 C9 107.2(7) . .
C12 N3 C13 126.7(8) . .
C9 N3 C13 126.2(7) . .
O3' N4 O4 98(9) . .
O3' N4 O4' 135(7) . .
O4 N4 O4' 45(7) . .
O3' N4 O3 17(10) . .
O4 N4 O3 115(10) . .
O4' N4 O3 149(10) . .
O3' N4 C11 121(7) . .
O4 N4 C11 133(5) . .
O4' N4 C11 104(3) . .
O3 N4 C11 106(10) . .
C14 N5 N6 118.6(6) . .
C14 N5 Co1 126.9(5) . .
N6 N5 Co1 113.5(4) . .
C21 N6 N5 110.7(6) . .
C21 N6 H6 124.7 . .
N5 N6 H6 124.7 . .
C25 N7 C22 108.5(6) . .
C25 N7 C26 120.6(6) . .
C22 N7 C26 130.8(7) . .
O7 N8 O8 120.9(9) . .
O7 N8 C24 118.7(8) . .
O8 N8 C24 120.5(9) . .
C3 O1 Co1 125.1(4) . .
C8 O2 Co1 111.3(4) . .
C16 O5 Co1 124.6(5) . .
C21 O6 Co1 110.1(4) . .
N1 C1 C2 123.1(6) . .
N1 C1 H1 118.4 . .
C2 C1 H1 118.4 . .
C7 C2 C3 119.5(6) . .
C7 C2 C1 116.2(6) . .
C3 C2 C1 124.3(6) . .
O1 C3 C4 117.3(6) . .
O1 C3 C2 124.1(6) . .
C4 C3 C2 118.5(6) . .
C3 C4 C5 120.8(7) . .
C3 C4 H4 119.6 . .
C5 C4 H4 119.6 . .
C6 C5 C4 120.8(7) . .
C6 C5 H5 119.6 . .
C4 C5 H5 119.6 . .
C7 C6 C5 119.1(7) . .
C7 C6 H6A 120.4 . .
C5 C6 H6A 120.4 . .
C6 C7 C2 121.3(7) . .
C6 C7 H7 119.4 . .
C2 C7 H7 119.4 . .
O2 C8 N2 120.2(6) . .
O2 C8 C9 121.5(6) . .
N2 C8 C9 118.3(7) . .
C10 C9 N3 107.9(7) . .
C10 C9 C8 129.5(8) . .
N3 C9 C8 122.4(7) . .
C9 C10 C11 105.6(8) . .
C9 C10 H10 127.2 . .
C11 C10 H10 127.2 . .
C12 C11 C10 111.1(8) . .
C12 C11 N4 124.7(10) . .
C10 C11 N4 124.0(10) . .
C11 C12 N3 108.1(8) . .
C11 C12 H12 125.9 . .
N3 C12 H12 125.9 . .
N3 C13 H13A 109.5 . .
N3 C13 H13B 109.5 . .
H13A C13 H13B 109.5 . .
N3 C13 H13C 109.5 . .
H13A C13 H13C 109.5 . .
H13B C13 H13C 109.5 . .
N5 C14 C15 123.1(7) . .
N5 C14 H14 118.4 . .
C15 C14 H14 118.4 . .
C16 C15 C20 120.2(8) . .
C16 C15 C14 123.0(7) . .
C20 C15 C14 116.8(7) . .
O5 C16 C15 125.3(7) . .
O5 C16 C17 116.8(7) . .
C15 C16 C17 117.9(7) . .
C18 C17 C16 120.2(8) . .
C18 C17 H17 119.9 . .
C16 C17 H17 119.9 . .
C17 C18 C19 123.7(9) . .
C17 C18 H18 118.2 . .
C19 C18 H18 118.2 . .
C20 C19 C18 116.4(8) . .
C20 C19 H19 121.8 . .
C18 C19 H19 121.8 . .
C19 C20 C15 121.5(8) . .
C19 C20 H20 119.3 . .
C15 C20 H20 119.3 . .
O6 C21 N6 121.5(6) . .
O6 C21 C22 118.4(7) . .
N6 C21 C22 120.1(7) . .
C23 C22 N7 108.6(6) . .
C23 C22 C21 125.4(7) . .
N7 C22 C21 126.0(7) . .
C22 C23 C24 105.9(7) . .
C22 C23 H23 127.1 . .
C24 C23 H23 127.1 . .
C25 C24 C23 109.4(7) . .
C25 C24 N8 123.0(8) . .
C23 C24 N8 127.5(8) . .
N7 C25 C24 107.6(7) . .
N7 C25 H25 126.2 . .
C24 C25 H25 126.2 . .
N7 C26 H26A 109.5 . .
N7 C26 H26B 109.5 . .
H26A C26 H26B 109.5 . .
N7 C26 H26C 109.5 . .
H26A C26 H26C 109.5 . .
H26B C26 H26C 109.5 . .

loop_
_geom_bond_atom_site_label_1
_geom_bond_atom_site_label_2
_geom_bond_distance
_geom_bond_site_symmetry_2
Co1 N5 1.856(5) .
Co1 O5 1.861(5) .
Co1 O6 1.880(4) .
Co1 N1 1.890(5) .
Co1 O1 1.894(4) .
Co1 O2 1.915(4) .
N1 C1 1.287(7) .
N1 N2 1.368(6) .
N2 C8 1.334(8) .
N2 H2 0.8600 .
N3 C12 1.368(10) .
N3 C9 1.404(9) .
N3 C13 1.468(9) .
N4 O3' 1.2(3) .
N4 O4 1.21(8) .
N4 O4' 1.29(5) .
N4 O3 1.3(6) .
N4 C11 1.516(16) .
N5 C14 1.295(7) .
N5 N6 1.362(6) .
N6 C21 1.348(8) .
N6 H6 0.8600 .
N7 C25 1.332(8) .
N7 C22 1.402(8) .
N7 C26 1.463(8) .
N8 O7 1.233(9) .
N8 O8 1.246(8) .
N8 C24 1.403(10) .
O1 C3 1.349(7) .
O2 C8 1.264(8) .
O5 C16 1.326(8) .
O6 C21 1.282(7) .
C1 C2 1.438(8) .
C1 H1 0.9300 .
C2 C7 1.405(8) .
C2 C3 1.411(9) .
C3 C4 1.388(8) .
C4 C5 1.394(9) .
C4 H4 0.9300 .
C5 C6 1.383(10) .
C5 H5 0.9300 .
C6 C7 1.372(9) .
C6 H6A 0.9300 .
C7 H7 0.9300 .
C8 C9 1.455(9) .
C9 C10 1.375(9) .
C10 C11 1.383(10) .
C10 H10 0.9300 .
C11 C12 1.321(11) .
C12 H12 0.9300 .
C13 H13A 0.9600 .
C13 H13B 0.9600 .
C13 H13C 0.9600 .
C14 C15 1.440(9) .
C14 H14 0.9300 .
C15 C16 1.391(10) .
C15 C20 1.423(10) .
C16 C17 1.427(9) .
C17 C18 1.355(10) .
C17 H17 0.9300 .
C18 C19 1.404(11) .
C18 H18 0.9300 .
C19 C20 1.393(10) .
C19 H19 0.9300 .
C20 H20 0.9300 .
C21 C22 1.452(9) .
C22 C23 1.365(9) .
C23 C24 1.385(9) .
C23 H23 0.9300 .
C24 C25 1.382(10) .
C25 H25 0.9300 .
C26 H26A 0.9600 .
C26 H26B 0.9600 .
C26 H26C 0.9600 .

loop_
_geom_torsion_atom_site_label_1
_geom_torsion_atom_site_label_2
_geom_torsion_atom_site_label_3
_geom_torsion_atom_site_label_4
_geom_torsion
_geom_torsion_site_symmetry_1
_geom_torsion_site_symmetry_2
_geom_torsion_site_symmetry_3
_geom_torsion_site_symmetry_4
N5 Co1 N1 C1 -151.3(14) . . . .
O5 Co1 N1 C1 91.1(5) . . . .
O6 Co1 N1 C1 -88.2(5) . . . .
O1 Co1 N1 C1 1.2(6) . . . .
O2 Co1 N1 C1 -178.4(6) . . . .
N5 Co1 N1 N2 30.3(18) . . . .
O5 Co1 N1 N2 -87.2(4) . . . .
O6 Co1 N1 N2 93.4(4) . . . .
O1 Co1 N1 N2 -177.2(4) . . . .
O2 Co1 N1 N2 3.2(4) . . . .
C1 N1 N2 C8 177.4(6) . . . .
Co1 N1 N2 C8 -4.1(6) . . . .
O5 Co1 N5 C14 13.7(6) . . . .
O6 Co1 N5 C14 -167.0(6) . . . .
N1 Co1 N5 C14 -103.3(16) . . . .
O1 Co1 N5 C14 104.0(6) . . . .
O2 Co1 N5 C14 -76.5(6) . . . .
O5 Co1 N5 N6 -178.2(4) . . . .
O6 Co1 N5 N6 1.1(4) . . . .
N1 Co1 N5 N6 64.8(17) . . . .
O1 Co1 N5 N6 -87.8(4) . . . .
O2 Co1 N5 N6 91.7(4) . . . .
C14 N5 N6 C21 168.5(6) . . . .
Co1 N5 N6 C21 -0.7(6) . . . .
N5 Co1 O1 C3 170.8(5) . . . .
O5 Co1 O1 C3 -93.8(5) . . . .
O6 Co1 O1 C3 86.6(5) . . . .
N1 Co1 O1 C3 -5.1(5) . . . .
O2 Co1 O1 C3 6(6) . . . .
N5 Co1 O2 C8 -177.7(5) . . . .
O5 Co1 O2 C8 86.9(5) . . . .
O6 Co1 O2 C8 -93.5(5) . . . .
N1 Co1 O2 C8 -1.8(4) . . . .
O1 Co1 O2 C8 -13(6) . . . .
N5 Co1 O5 C16 -12.7(5) . . . .
O6 Co1 O5 C16 -75(15) . . . .
N1 Co1 O5 C16 159.2(5) . . . .
O1 Co1 O5 C16 -105.9(5) . . . .
O2 Co1 O5 C16 76.0(5) . . . .
N5 Co1 O6 C21 -1.3(4) . . . .
O5 Co1 O6 C21 61(15) . . . .
N1 Co1 O6 C21 -173.2(4) . . . .
O1 Co1 O6 C21 91.9(4) . . . .
O2 Co1 O6 C21 -90.0(4) . . . .
N2 N1 C1 C2 179.6(5) . . . .
Co1 N1 C1 C2 1.3(9) . . . .
N1 C1 C2 C7 178.4(6) . . . .
N1 C1 C2 C3 -0.9(10) . . . .
Co1 O1 C3 C4 -175.2(4) . . . .
Co1 O1 C3 C2 6.7(8) . . . .
C7 C2 C3 O1 177.4(6) . . . .
C1 C2 C3 O1 -3.4(10) . . . .
C7 C2 C3 C4 -0.7(9) . . . .
C1 C2 C3 C4 178.5(6) . . . .
O1 C3 C4 C5 -177.8(6) . . . .
C2 C3 C4 C5 0.5(10) . . . .
C3 C4 C5 C6 0.8(11) . . . .
C4 C5 C6 C7 -1.9(11) . . . .
C5 C6 C7 C2 1.6(11) . . . .
C3 C2 C7 C6 -0.3(10) . . . .
C1 C2 C7 C6 -179.6(6) . . . .
Co1 O2 C8 N2 -0.1(8) . . . .
Co1 O2 C8 C9 177.8(5) . . . .
N1 N2 C8 O2 2.8(9) . . . .
N1 N2 C8 C9 -175.1(6) . . . .
C12 N3 C9 C10 -2.5(9) . . . .
C13 N3 C9 C10 176.4(7) . . . .
C12 N3 C9 C8 -176.8(7) . . . .
C13 N3 C9 C8 2.2(11) . . . .
O2 C8 C9 C10 -138.2(8) . . . .
N2 C8 C9 C10 39.7(12) . . . .
O2 C8 C9 N3 34.7(11) . . . .
N2 C8 C9 N3 -147.4(6) . . . .
N3 C9 C10 C11 1.5(9) . . . .
C8 C9 C10 C11 175.2(7) . . . .
C9 C10 C11 C12 0.2(11) . . . .
C9 C10 C11 N4 -175.2(9) . . . .
O3' N4 C11 C12 -154(11) . . . .
O4 N4 C11 C12 -13(13) . . . .
O4' N4 C11 C12 28(3) . . . .
O3 N4 C11 C12 -162(21) . . . .
O3' N4 C11 C10 21(11) . . . .
O4 N4 C11 C10 162(13) . . . .
O4' N4 C11 C10 -157(3) . . . .
O3 N4 C11 C10 12(21) . . . .
C10 C11 C12 N3 -1.8(11) . . . .
N4 C11 C12 N3 173.5(9) . . . .
C9 N3 C12 C11 2.6(10) . . . .
C13 N3 C12 C11 -176.3(8) . . . .
N6 N5 C14 C15 -176.4(6) . . . .
Co1 N5 C14 C15 -8.8(10) . . . .
N5 C14 C15 C16 -1.3(11) . . . .
N5 C14 C15 C20 178.2(6) . . . .
Co1 O5 C16 C15 7.4(10) . . . .
Co1 O5 C16 C17 -174.2(5) . . . .
C20 C15 C16 O5 -177.6(6) . . . .
C14 C15 C16 O5 1.9(12) . . . .
C20 C15 C16 C17 4.1(11) . . . .
C14 C15 C16 C17 -176.4(6) . . . .
O5 C16 C17 C18 177.6(7) . . . .
C15 C16 C17 C18 -4.0(11) . . . .
C16 C17 C18 C19 1.9(13) . . . .
C17 C18 C19 C20 0.0(14) . . . .
C18 C19 C20 C15 0.1(12) . . . .
C16 C15 C20 C19 -2.3(12) . . . .
C14 C15 C20 C19 178.2(7) . . . .
Co1 O6 C21 N6 1.4(7) . . . .
Co1 O6 C21 C22 179.7(4) . . . .
N5 N6 C21 O6 -0.5(8) . . . .
N5 N6 C21 C22 -178.7(5) . . . .
C25 N7 C22 C23 0.3(8) . . . .
C26 N7 C22 C23 177.7(6) . . . .
C25 N7 C22 C21 179.7(6) . . . .
C26 N7 C22 C21 -2.9(11) . . . .
O6 C21 C22 C23 -5.6(10) . . . .
N6 C21 C22 C23 172.7(6) . . . .
O6 C21 C22 N7 175.2(6) . . . .
N6 C21 C22 N7 -6.5(10) . . . .
N7 C22 C23 C24 0.3(8) . . . .
C21 C22 C23 C24 -179.0(6) . . . .
C22 C23 C24 C25 -0.8(8) . . . .
C22 C23 C24 N8 179.1(7) . . . .
O7 N8 C24 C25 177.5(8) . . . .
O8 N8 C24 C25 -2.6(12) . . . .
O7 N8 C24 C23 -2.5(13) . . . .
O8 N8 C24 C23 177.4(8) . . . .
C22 N7 C25 C24 -0.8(8) . . . .
C26 N7 C25 C24 -178.6(6) . . . .
C23 C24 C25 N7 1.1(8) . . . .
N8 C24 C25 N7 -178.9(6) . . . .
